data_4004017
loop_
_publ_author_name
'Li, Xiaotong'
'Traor\'e, Boubacar'
'Kepenekian, Mika\"el'
'Li, Linda'
'Stoumpos, Constantinos C.'
'Guo, Peijun'
'Even, Jacky'
'Katan, Claudine'
'Kanatzidis, Mercouri G.'

_publ_section_title
;
 Bismuth/Silver-Based Two-Dimensional Iodide Double and One-Dimensional Bi
 Perovskites: Interplay between Structural and Electronic Dimensions
;
_journal_name_full 'Chemistry of Materials'
_journal_paper_doi 10.1021/acs.chemmater.1c01952
_journal_year 2021
_chemical_formula_moiety '0.5(Bi2 I10), C6 H16 N2'
_chemical_formula_sum 'C6 H16 Bi I5 N2'
_chemical_formula_weight 959.69
_space_group_crystal_system monoclinic
_space_group_IT_number 4
_space_group_name_Hall 'P 2yb'
_space_group_name_H-M_alt 'P 1 21 1'
_atom_sites_solution_hydrogens geom
_atom_sites_solution_primary direct
_audit_creation_date 2019-05-20
_audit_creation_method
;
Olex2 1.2
(compiled 2018.05.29 svn.r3508 for OlexSys, GUI svn.r5506)
;
_cell_angle_alpha 90
_cell_angle_beta 90.14(3)
_cell_angle_gamma 90
_cell_formula_units_Z 4
_cell_length_a 10.240(2)
_cell_length_b 8.4579(17)
_cell_length_c 21.347(4)
_cell_measurement_reflns_used 14496
_cell_measurement_temperature 293(2)
_cell_measurement_theta_max 29.65
_cell_measurement_theta_min 1.89
_cell_volume 1848.8(6)
_computing_cell_refinement 'STOE X-AREA'
_computing_data_collection 'STOE X-AREA'
_computing_data_reduction 'STOE X-RED'
_computing_molecular_graphics 'Olex2 (Dolomanov et al., 2009)'
_computing_publication_material 'Olex2 (Dolomanov et al., 2009)'
_computing_structure_refinement 'XL (Sheldrick, 2008)'
_computing_structure_solution 'XS (Sheldrick, 2008)'
_diffrn_ambient_temperature 293(2)
_diffrn_measured_fraction_theta_full 0.994
_diffrn_measured_fraction_theta_max 0.992
_diffrn_measurement_device_type 'Bruker APEX-II CCD'
_diffrn_measurement_method '\w scans'
_diffrn_radiation_type MoK\a
_diffrn_radiation_wavelength 0.71073
_diffrn_reflns_av_R_equivalents 0.0385
_diffrn_reflns_av_unetI/netI 0.0313
_diffrn_reflns_Laue_measured_fraction_full 0.994
_diffrn_reflns_Laue_measured_fraction_max 0.992
_diffrn_reflns_limit_h_max 14
_diffrn_reflns_limit_h_min -12
_diffrn_reflns_limit_k_max 11
_diffrn_reflns_limit_k_min -11
_diffrn_reflns_limit_l_max 29
_diffrn_reflns_limit_l_min -29
_diffrn_reflns_number 17831
_diffrn_reflns_point_group_measured_fraction_full 0.993
_diffrn_reflns_point_group_measured_fraction_max 0.989
_diffrn_reflns_theta_full 25.242
_diffrn_reflns_theta_max 29.152
_diffrn_reflns_theta_min 1.908
_diffrn_standards_number 0
_exptl_absorpt_coefficient_mu 17.863
_exptl_absorpt_correction_T_max 0.4766
_exptl_absorpt_correction_T_min 0.0176
_exptl_absorpt_correction_type numerical
_exptl_absorpt_process_details X-SHAPE
_exptl_crystal_colour red
_exptl_crystal_density_diffrn 3.448
_exptl_crystal_description needle
_exptl_crystal_F_000 1656
_exptl_crystal_size_max 1.5587
_exptl_crystal_size_mid 0.0340
_exptl_crystal_size_min 0.0217
_refine_diff_density_max 1.231
_refine_diff_density_min -0.951
_refine_diff_density_rms 0.155
_refine_ls_abs_structure_details
;
 Classical Flack method preferred over Parsons because s.u. lower.
;
_refine_ls_abs_structure_Flack 0.1495(16)
_refine_ls_extinction_method none
_refine_ls_goodness_of_fit_ref 1.066
_refine_ls_hydrogen_treatment constr
_refine_ls_matrix_type full
_refine_ls_number_parameters 162
_refine_ls_number_reflns 9860
_refine_ls_number_restraints 17
_refine_ls_restrained_S_all 1.065
_refine_ls_R_factor_all 0.0406
_refine_ls_R_factor_gt 0.0331
_refine_ls_shift/su_max 0.001
_refine_ls_shift/su_mean 0.000
_refine_ls_structure_factor_coef Fsqd
_refine_ls_weighting_details 'w=1/[\s^2^(Fo^2^)+(0.0351P)^2^+5.1113P] where P=(Fo^2^+2Fc^2^)/3'
_refine_ls_weighting_scheme calc
_refine_ls_wR_factor_gt 0.0752
_refine_ls_wR_factor_ref 0.0779
_reflns_Friedel_coverage 0.874
_reflns_Friedel_fraction_full 0.993
_reflns_Friedel_fraction_max 0.987
_reflns_number_gt 8958
_reflns_number_total 9860
_reflns_threshold_expression 'I > 2\s(I)'
_cod_data_source_file cm1c01952_si_005.cif
_cod_data_source_block xl190515a
_cod_original_cell_volume 1848.9(6)
_cod_database_code 4004017
_shelx_shelxl_version_number 2014/7
_shelx_space_group_comment
;
The symmetry employed for this shelxl refinement is uniquely defined
by the following loop, which should always be used as a source of
symmetry information in preference to the above space-group names.
They are only intended as comments.
;
_shelx_estimated_absorpt_t_max 0.3788
_shelx_estimated_absorpt_t_min 0.0203
_olex2_refinement_description
;
1. Twinned data refinement
 Scales: -0.015(5)
 1.015(5)
2. Fixed Uiso
 At 1.2 times of:
  All C(H) groups, All C(H,H) groups, All N(H,H) groups, All N(H,H,H) groups
3. Restrained distances
 N1-C1
 1.5 with sigma of 0.02
 C1-C2
 1.5 with sigma of 0.02
 C2-C3
 1.5 with sigma of 0.02
 C3-C4
 1.5 with sigma of 0.02
 C4-N2
 1.5 with sigma of 0.02
 N2-C5
 1.5 with sigma of 0.02
 C5-C6
 1.5 with sigma of 0.02
 C6-C2
 1.5 with sigma of 0.02
 N3-C7
 1.5 with sigma of 0.02
 C7-C8
 1.5 with sigma of 0.02
 C8-C9
 1.5 with sigma of 0.02
 C9-C10
 1.5 with sigma of 0.02
 C10-N4
 1.5 with sigma of 0.02
 N4-C11
 1.5 with sigma of 0.02
 C11-C12
 1.5 with sigma of 0.02
 C12-C8
 1.5 with sigma of 0.02
4. Uiso/Uaniso restraints and constraints
Uiso(N1) = Uiso(C1) = Uiso(C2) = Uiso(C3) = Uiso(C4) = Uiso(C5) = Uiso(C6) =
Uiso(N2)
Uiso(N3) = Uiso(C7) = Uiso(C8) = Uiso(C9) = Uiso(C10) = Uiso(C11) = Uiso(C12) =
Uiso(N4)
5.a Ternary CH refined with riding coordinates:
 C2(H2), C8(H8)
5.b Secondary CH2 refined with riding coordinates:
 N2(H2A,H2B), N4(H4C,H4D), C12(H12A,H12B), C3(H3A,H3B), C11(H11A,H11B), C4(H4A,
 H4B), C6(H6A,H6B), C9(H9A,H9B), C10(H10A,H10B), C1(H1D,H1E), C7(H7A,H7B),
 C5(H5A,H5B)
5.c Idealised Me refined as rotating group:
 N3(H3C,H3D,H3E), N1(H1A,H1B,H1C)
;
_olex2_submission_special_instructions 'No special instructions were received'

loop_
_space_group_symop_operation_xyz
'x, y, z'
'-x, y+1/2, -z'

loop_
_atom_site_label
_atom_site_type_symbol
_atom_site_fract_x
_atom_site_fract_y
_atom_site_fract_z
_atom_site_U_iso_or_equiv
_atom_site_adp_type
_atom_site_occupancy
_atom_site_site_symmetry_order
_atom_site_calc_flag
_atom_site_refinement_flags_posn
_atom_site_refinement_flags_adp
_atom_site_refinement_flags_occupancy
_atom_site_disorder_assembly
_atom_site_disorder_group
Bi1 Bi 0.81242(4) 0.47507(5) 0.13518(2) 0.03543(9) Uani 1 1 d . . . . .
Bi2 Bi 0.81248(4) 0.97503(5) 0.36483(2) 0.03539(9) Uani 1 1 d . . . . .
I2 I 0.51745(7) 0.98439(11) 0.36975(4) 0.05004(18) Uani 1 1 d . . . . .
I3 I 0.51745(7) 0.48445(11) 0.13024(4) 0.04987(18) Uani 1 1 d . . . . .
I4 I 0.80531(8) 0.77013(10) 0.23206(4) 0.04544(18) Uani 1 1 d . . . . .
I5 I 0.80530(8) 0.27011(10) 0.26798(4) 0.04540(18) Uani 1 1 d . . . . .
I6 I 1.12010(7) 0.45846(12) 0.15164(4) 0.05068(19) Uani 1 1 d . . . . .
I7 I 1.12008(7) 0.95841(12) 0.34842(4) 0.05068(19) Uani 1 1 d . . . . .
I8 I 0.81780(8) 0.17476(9) 0.06503(4) 0.04662(18) Uani 1 1 d . . . . .
I9 I 0.81791(8) 0.67470(9) 0.43495(4) 0.04670(18) Uani 1 1 d . . . . .
I10 I 0.83208(9) 1.20314(11) 0.46617(4) 0.05078(19) Uani 1 1 d . . . . .
I1 I 0.83217(9) 0.70331(11) 0.03384(4) 0.05069(19) Uani 1 1 d . . . . .
N2 N 0.5572(11) 0.4213(14) 0.3737(5) 0.0531(10) Uiso 1 1 d D . . . .
H2A H 0.6389 0.4534 0.3801 0.064 Uiso 1 1 calc R . . . .
H2B H 0.5597 0.3194 0.3633 0.064 Uiso 1 1 calc R . . . .
N4 N 0.5573(11) 0.9204(14) 0.1264(5) 0.0528(10) Uiso 1 1 d D . . . .
H4C H 0.5596 0.8187 0.1371 0.063 Uiso 1 1 calc R . . . .
H4D H 0.6391 0.9523 0.1202 0.063 Uiso 1 1 calc R . . . .
C2 C 0.2780(12) 0.4898(18) 0.3708(6) 0.0531(10) Uiso 1 1 d D . . . .
H2 H 0.2805 0.6018 0.3826 0.064 Uiso 1 1 calc R . . . .
C12 C 0.3580(11) 0.972(2) 0.1888(6) 0.0528(10) Uiso 1 1 d D . . . .
H12A H 0.3218 1.0398 0.2210 0.063 Uiso 1 1 calc R . . . .
H12B H 0.3521 0.8637 0.2033 0.063 Uiso 1 1 calc R . . . .
C8 C 0.2775(12) 0.9900(18) 0.1293(6) 0.0528(10) Uiso 1 1 d D . . . .
H8 H 0.2791 1.1021 0.1177 0.063 Uiso 1 1 calc R . . . .
C3 C 0.3585(11) 0.471(2) 0.3114(6) 0.0531(10) Uiso 1 1 d D . . . .
H3A H 0.3522 0.3624 0.2970 0.064 Uiso 1 1 calc R . . . .
H3B H 0.3224 0.5384 0.2789 0.064 Uiso 1 1 calc R . . . .
N3 N 0.0630(12) 1.0430(14) 0.1815(6) 0.0528(10) Uiso 1 1 d D . . . .
H3C H 0.0683 1.1437 0.1697 0.063 Uiso 1 1 calc GR . . . .
H3D H 0.0978 1.0317 0.2194 0.063 Uiso 1 1 calc GR . . . .
H3E H -0.0204 1.0136 0.1823 0.063 Uiso 1 1 calc GR . . . .
N1 N 0.0633(12) 0.5420(14) 0.3179(6) 0.0531(10) Uiso 1 1 d D . . . .
H1A H 0.1062 0.5436 0.2816 0.064 Uiso 1 1 calc GR . . . .
H1B H 0.0558 0.6402 0.3325 0.064 Uiso 1 1 calc GR . . . .
H1C H -0.0158 0.5011 0.3119 0.064 Uiso 1 1 calc GR . . . .
C11 C 0.4990(12) 1.0140(16) 0.1792(6) 0.0528(10) Uiso 1 1 d D . . . .
H11A H 0.5063 1.1259 0.1699 0.063 Uiso 1 1 calc R . . . .
H11B H 0.5474 0.9931 0.2174 0.063 Uiso 1 1 calc R . . . .
C4 C 0.5000(12) 0.5124(16) 0.3213(6) 0.0531(10) Uiso 1 1 d D . . . .
H4A H 0.5484 0.4905 0.2833 0.064 Uiso 1 1 calc R . . . .
H4B H 0.5076 0.6246 0.3301 0.064 Uiso 1 1 calc R . . . .
C6 C 0.3408(13) 0.3983(17) 0.4223(7) 0.0531(10) Uiso 1 1 d D . . . .
H6A H 0.3348 0.2866 0.4125 0.064 Uiso 1 1 calc R . . . .
H6B H 0.2925 0.4164 0.4606 0.064 Uiso 1 1 calc R . . . .
C9 C 0.3415(13) 0.8994(17) 0.0772(7) 0.0528(10) Uiso 1 1 d D . . . .
H9A H 0.3346 0.7874 0.0864 0.063 Uiso 1 1 calc R . . . .
H9B H 0.2933 0.9189 0.0388 0.063 Uiso 1 1 calc R . . . .
C10 C 0.4813(12) 0.9379(18) 0.0662(6) 0.0528(10) Uiso 1 1 d D . . . .
H10A H 0.4890 1.0455 0.0509 0.063 Uiso 1 1 calc R . . . .
H10B H 0.5168 0.8675 0.0347 0.063 Uiso 1 1 calc R . . . .
C1 C 0.1367(12) 0.4435(18) 0.3640(6) 0.0531(10) Uiso 1 1 d D . . . .
H1D H 0.1321 0.3337 0.3511 0.064 Uiso 1 1 calc R . . . .
H1E H 0.0947 0.4522 0.4045 0.064 Uiso 1 1 calc R . . . .
C7 C 0.1357(12) 0.9419(18) 0.1358(6) 0.0528(10) Uiso 1 1 d D . . . .
H7A H 0.0935 0.9489 0.0952 0.063 Uiso 1 1 calc R . . . .
H7B H 0.1315 0.8326 0.1494 0.063 Uiso 1 1 calc R . . . .
C5 C 0.4813(12) 0.4395(18) 0.4334(6) 0.0531(10) Uiso 1 1 d D . . . .
H5A H 0.5175 0.3705 0.4653 0.064 Uiso 1 1 calc R . . . .
H5B H 0.4879 0.5476 0.4482 0.064 Uiso 1 1 calc R . . . .

loop_
_atom_site_aniso_label
_atom_site_aniso_U_11
_atom_site_aniso_U_22
_atom_site_aniso_U_33
_atom_site_aniso_U_23
_atom_site_aniso_U_13
_atom_site_aniso_U_12
Bi1 0.03645(18) 0.0340(2) 0.03586(18) -0.0006(2) -0.00041(13) 0.00223(19)
Bi2 0.03655(18) 0.0339(2) 0.03574(18) 0.0007(2) -0.00205(13) 0.00239(19)
I2 0.0357(3) 0.0484(5) 0.0659(5) -0.0032(5) 0.0003(3) 0.0029(4)
I3 0.0354(3) 0.0484(5) 0.0658(5) 0.0032(5) -0.0029(3) 0.0027(4)
I4 0.0521(4) 0.0418(4) 0.0424(4) -0.0099(3) -0.0065(3) 0.0047(3)
I5 0.0520(4) 0.0422(4) 0.0420(4) 0.0099(3) 0.0041(3) 0.0046(3)
I6 0.0362(3) 0.0474(4) 0.0685(5) -0.0004(4) 0.0006(3) 0.0007(4)
I7 0.0359(3) 0.0477(4) 0.0684(5) 0.0004(4) -0.0030(3) 0.0006(4)
I8 0.0536(4) 0.0374(4) 0.0489(4) -0.0071(3) 0.0003(3) 0.0033(3)
I9 0.0536(4) 0.0371(4) 0.0494(4) 0.0070(3) -0.0023(3) 0.0033(3)
I10 0.0658(5) 0.0434(4) 0.0431(4) -0.0066(4) -0.0098(3) -0.0014(4)
I1 0.0665(5) 0.0431(4) 0.0425(4) 0.0059(4) 0.0074(3) -0.0014(4)

loop_
_atom_type_symbol
_atom_type_description
_atom_type_scat_dispersion_real
_atom_type_scat_dispersion_imag
_atom_type_scat_source
C C 0.0033 0.0016 'International Tables Vol C Tables 4.2.6.8 and 6.1.1.4'
H H 0.0000 0.0000 'International Tables Vol C Tables 4.2.6.8 and 6.1.1.4'
Bi Bi -4.1077 10.2566 'International Tables Vol C Tables 4.2.6.8 and 6.1.1.4'
I I -0.4742 1.8119 'International Tables Vol C Tables 4.2.6.8 and 6.1.1.4'
N N 0.0061 0.0033 'International Tables Vol C Tables 4.2.6.8 and 6.1.1.4'

loop_
_geom_angle_atom_site_label_1
_geom_angle_atom_site_label_2
_geom_angle_atom_site_label_3
_geom_angle
_geom_angle_site_symmetry_1
_geom_angle_site_symmetry_3
_geom_angle_publ_flag
I3 Bi1 I4 88.74(3) . . ?
I3 Bi1 I5 91.11(4) . . ?
I3 Bi1 I6 175.52(3) . . ?
I4 Bi1 I5 81.77(3) . . ?
I6 Bi1 I4 89.27(3) . . ?
I6 Bi1 I5 84.62(3) . . ?
I8 Bi1 I3 91.42(3) . . ?
I8 Bi1 I4 170.87(3) . . ?
I8 Bi1 I5 89.11(3) . . ?
I8 Bi1 I6 89.90(3) . . ?
I1 Bi1 I3 91.60(4) . . ?
I1 Bi1 I4 88.01(3) . . ?
I1 Bi1 I5 169.36(3) . . ?
I1 Bi1 I6 92.34(4) . . ?
I1 Bi1 I8 101.11(3) . . ?
I2 Bi2 I4 91.34(4) . . ?
I2 Bi2 I5 88.91(3) . 1_565 ?
I2 Bi2 I7 175.53(3) . . ?
I5 Bi2 I4 81.79(3) 1_565 . ?
I7 Bi2 I4 84.41(4) . . ?
I7 Bi2 I5 89.12(3) . 1_565 ?
I9 Bi2 I2 91.29(3) . . ?
I9 Bi2 I4 89.09(3) . . ?
I9 Bi2 I5 170.88(3) . 1_565 ?
I9 Bi2 I7 90.02(3) . . ?
I10 Bi2 I2 91.37(4) . . ?
I10 Bi2 I4 169.38(3) . . ?
I10 Bi2 I5 88.00(3) . 1_565 ?
I10 Bi2 I7 92.57(4) . . ?
I10 Bi2 I9 101.12(3) . . ?
Bi1 I4 Bi2 160.93(3) . . ?
Bi2 I5 Bi1 160.91(3) 1_545 . ?
C4 N2 C5 112.6(11) . . ?
C11 N4 C10 112.5(11) . . ?
C6 C2 C3 109.0(11) . . ?
C6 C2 C1 110.4(11) . . ?
C1 C2 C3 114.5(11) . . ?
C11 C12 C8 112.5(11) . . ?
C9 C8 C12 109.3(11) . . ?
C9 C8 C7 110.5(11) . . ?
C7 C8 C12 114.5(11) . . ?
C4 C3 C2 112.4(11) . . ?
N4 C11 C12 111.2(11) . . ?
N2 C4 C3 111.3(11) . . ?
C2 C6 C5 114.2(12) . . ?
C10 C9 C8 115.3(11) . . ?
C9 C10 N4 109.8(11) . . ?
N1 C1 C2 113.6(11) . . ?
N3 C7 C8 112.6(11) . . ?
C6 C5 N2 109.9(11) . . ?

loop_
_geom_bond_atom_site_label_1
_geom_bond_atom_site_label_2
_geom_bond_distance
_geom_bond_site_symmetry_2
_geom_bond_publ_flag
Bi1 I3 3.0232(10) . ?
Bi1 I4 3.2422(10) . ?
Bi1 I5 3.3240(10) . ?
Bi1 I6 3.1725(11) . ?
Bi1 I8 2.9491(10) . ?
Bi1 I1 2.9069(10) . ?
Bi2 I2 3.0243(10) . ?
Bi2 I4 3.3227(10) . ?
Bi2 I5 3.2415(10) 1_565 ?
Bi2 I7 3.1732(11) . ?
Bi2 I9 2.9489(10) . ?
Bi2 I10 2.9053(10) . ?
I5 Bi2 3.2415(10) 1_545 ?
N2 C4 1.478(15) . ?
N2 C5 1.502(15) . ?
N4 C11 1.502(15) . ?
N4 C10 1.508(15) . ?
C2 C3 1.523(15) . ?
C2 C6 1.489(16) . ?
C2 C1 1.505(15) . ?
C12 C8 1.519(15) . ?
C12 C11 1.502(15) . ?
C8 C9 1.502(16) . ?
C8 C7 1.515(15) . ?
C3 C4 1.506(15) . ?
N3 C7 1.496(15) . ?
N1 C1 1.492(15) . ?
C6 C5 1.499(16) . ?
C9 C10 1.488(16) . ?

loop_
_twin_individual_id
_twin_individual_mass_fraction_refined
1 -0.015(5)
2 1.015(5)
